data_4342521
loop_
_publ_author_name
'Thu\'ery, Pierre'
'Rivi\`ere, Eric'
'Harrowfield, Jack'

_publ_section_title
;
 Uranyl and uranyl-3d block cation complexes with
 1,3-adamantanedicarboxylate: crystal structures, luminescence, and
 magnetic properties.
;
_journal_issue 6
_journal_name_full 'Inorganic chemistry'
_journal_page_first 2838
_journal_page_last 2850
_journal_paper_doi 10.1021/ic503004j
_journal_volume 54
_journal_year 2015
_chemical_formula_sum 'C44 H45 N4 Ni O10.5 U'
_chemical_formula_weight 1094.58
_space_group_IT_number 14
_symmetry_cell_setting monoclinic
_symmetry_space_group_name_Hall '-P 2ybc'
_symmetry_space_group_name_H-M 'P 1 21/c 1'
_atom_sites_solution_hydrogens geom
_atom_sites_solution_primary direct
_atom_sites_solution_secondary difmap
_audit_creation_method SHELXL-97
_cell_angle_alpha 90.00
_cell_angle_beta 109.587(3)
_cell_angle_gamma 90.00
_cell_formula_units_Z 4
_cell_length_a 16.4567(9)
_cell_length_b 13.7860(5)
_cell_length_c 19.9056(11)
_cell_measurement_reflns_used 142929
_cell_measurement_temperature 150(2)
_cell_measurement_theta_max 25.68
_cell_measurement_theta_min 2.46
_cell_volume 4254.7(4)
_computing_cell_refinement 'HKL2000 (Otwinowski & Minor, 1997)'
_computing_data_collection 'COLLECT (Nonius, 1998)'
_computing_data_reduction 'HKL2000 (Otwinowski & Minor, 1997)'
_computing_molecular_graphics 'SHELXTL (Sheldrick, 2008)'
_computing_publication_material 'SHELXTL (Sheldrick, 2008); PLATON (Spek, 2003)'
_computing_structure_refinement 'SHELXL-97 (Sheldrick, 2008)'
_computing_structure_solution 'SHELXT (Sheldrick, 2014)'
_diffrn_ambient_temperature 150(2)
_diffrn_measured_fraction_theta_full 0.999
_diffrn_measured_fraction_theta_max 0.999
_diffrn_measurement_device_type 'Nonius Kappa-CCD area-detector diffractometer'
_diffrn_measurement_method 'two \f and five \w scans with 2\% steps (450 frames)'
_diffrn_radiation_monochromator graphite
_diffrn_radiation_source 'fine-focus sealed tube'
_diffrn_radiation_type MoK\a
_diffrn_radiation_wavelength 0.71073
_diffrn_reflns_av_R_equivalents 0.0477
_diffrn_reflns_av_unetI/netI 0.0589
_diffrn_reflns_limit_h_max 20
_diffrn_reflns_limit_h_min -20
_diffrn_reflns_limit_k_max 16
_diffrn_reflns_limit_k_min -16
_diffrn_reflns_limit_l_max 24
_diffrn_reflns_limit_l_min -24
_diffrn_reflns_number 142929
_diffrn_reflns_theta_full 25.68
_diffrn_reflns_theta_max 25.68
_diffrn_reflns_theta_min 2.46
_diffrn_standards_decay_% 0
_diffrn_standards_interval_time 0
_diffrn_standards_number 0
_exptl_absorpt_coefficient_mu 4.308
_exptl_absorpt_correction_T_max 0.879
_exptl_absorpt_correction_T_min 0.627
_exptl_absorpt_correction_type multi-scan
_exptl_absorpt_process_details 'SCALEPACK (Otwinowski & Minor, 1997)'
_exptl_crystal_colour 'translucent light pink'
_exptl_crystal_density_diffrn 1.709
_exptl_crystal_density_method 'not measured'
_exptl_crystal_description platelet
_exptl_crystal_F_000 2164
_exptl_crystal_size_max 0.13
_exptl_crystal_size_mid 0.10
_exptl_crystal_size_min 0.03
_refine_diff_density_max 0.844
_refine_diff_density_min -0.831
_refine_diff_density_rms 0.132
_refine_ls_extinction_method none
_refine_ls_goodness_of_fit_ref 1.048
_refine_ls_hydrogen_treatment constr
_refine_ls_matrix_type full
_refine_ls_number_parameters 550
_refine_ls_number_reflns 8072
_refine_ls_number_restraints 6
_refine_ls_restrained_S_all 1.052
_refine_ls_R_factor_all 0.0560
_refine_ls_R_factor_gt 0.0354
_refine_ls_shift/su_max 0.002
_refine_ls_shift/su_mean 0.000
_refine_ls_structure_factor_coef Fsqd
_refine_ls_weighting_details 'calc w=1/[\s^2^(Fo^2^)+(0.0244P)^2^+3.0434P] where P=(Fo^2^+2Fc^2^)/3'
_refine_ls_weighting_scheme calc
_refine_ls_wR_factor_gt 0.0642
_refine_ls_wR_factor_ref 0.0683
_reflns_number_gt 6415
_reflns_number_total 8072
_reflns_threshold_expression >2sigma(I)
_cod_data_source_file ic503004j_si_002.cif
_cod_data_source_block 6
_cod_depositor_comments 'Adding full bibliography for 4342516--4342524.cif.'
_cod_original_sg_symbol_H-M 'P 21/c'
_cod_original_formula_sum 'C44 H45 N4 Ni O10.50 U'
_cod_database_code 4342521

loop_
_symmetry_equiv_pos_as_xyz
'x, y, z'
'-x, y+1/2, -z+1/2'
'-x, -y, -z'
'x, -y-1/2, z-1/2'

loop_
_atom_site_label
_atom_site_type_symbol
_atom_site_fract_x
_atom_site_fract_y
_atom_site_fract_z
_atom_site_U_iso_or_equiv
_atom_site_adp_type
_atom_site_occupancy
_atom_site_symmetry_multiplicity
_atom_site_calc_flag
_atom_site_refinement_flags
U1 U 0.218307(11) 0.308739(13) 0.767435(9) 0.02669(6) Uani 1 1 d .
Ni1 Ni 0.67612(4) 0.35454(4) 0.62025(3) 0.02802(14) Uani 1 1 d .
O1 O 0.2658(2) 0.1932(2) 0.78933(16) 0.0359(8) Uani 1 1 d .
O2 O 0.1716(2) 0.4251(2) 0.74636(16) 0.0357(8) Uani 1 1 d .
O3 O 0.2072(2) 0.2935(3) 0.63982(16) 0.0380(8) Uani 1 1 d .
O4 O 0.1001(2) 0.2357(2) 0.66942(15) 0.0331(8) Uani 1 1 d .
O5 O 0.0947(2) 0.2422(2) 0.30228(16) 0.0329(8) Uani 1 1 d .
O6 O 0.2025(2) 0.1804(2) 0.38810(15) 0.0319(7) Uani 1 1 d .
O7 O 0.3510(2) 0.3777(2) 0.85653(16) 0.0348(8) Uani 1 1 d .
O8 O 0.3461(2) 0.3632(3) 0.74605(16) 0.0384(8) Uani 1 1 d .
O9 O 0.6264(2) 0.4607(2) 0.67294(16) 0.0331(8) Uani 1 1 d .
O10 O 0.6561(2) 0.3123(2) 0.71379(16) 0.0327(7) Uani 1 1 d .
O11 O 0.7453(8) 0.1339(7) 0.7884(4) 0.092(3) Uani 0.50 1 d PU
H11A H 0.7707 0.0810 0.7795 0.110 Uiso 0.50 1 d PR
H11B H 0.6997 0.1513 0.7629 0.110 Uiso 0.50 1 d PR
N1 N 0.5518(2) 0.3253(3) 0.5543(2) 0.0308(9) Uani 1 1 d .
N2 N 0.6766(2) 0.4179(3) 0.5257(2) 0.0318(9) Uani 1 1 d .
N3 N 0.7444(3) 0.2316(3) 0.61715(19) 0.0302(9) Uani 1 1 d .
N4 N 0.7989(2) 0.4010(3) 0.67490(19) 0.0300(9) Uani 1 1 d .
C1 C 0.0776(3) 0.2457(3) 0.5436(2) 0.0281(11) Uani 1 1 d .
C2 C 0.1334(3) 0.2362(3) 0.4950(2) 0.0270(10) Uani 1 1 d .
H2A H 0.1717 0.2933 0.5015 0.032 Uiso 1 1 calc R
H2B H 0.1699 0.1775 0.5082 0.032 Uiso 1 1 calc R
C3 C 0.0748(3) 0.2293(3) 0.4168(2) 0.0268(10) Uani 1 1 d .
C4 C 0.0155(3) 0.1400(4) 0.4071(3) 0.0387(13) Uani 1 1 d .
H4A H -0.0216 0.1343 0.3566 0.046 Uiso 1 1 calc R
H4B H 0.0508 0.0804 0.4205 0.046 Uiso 1 1 calc R
C5 C -0.0408(4) 0.1513(4) 0.4545(3) 0.0438(14) Uani 1 1 d .
H5 H -0.0796 0.0937 0.4479 0.053 Uiso 1 1 calc R
C6 C 0.0176(3) 0.1568(4) 0.5327(2) 0.0373(12) Uani 1 1 d .
H6A H 0.0525 0.0969 0.5458 0.045 Uiso 1 1 calc R
H6B H -0.0182 0.1623 0.5638 0.045 Uiso 1 1 calc R
C7 C 0.0208(3) 0.3377(4) 0.5225(2) 0.0354(12) Uani 1 1 d .
H7A H -0.0152 0.3441 0.5534 0.042 Uiso 1 1 calc R
H7B H 0.0580 0.3959 0.5294 0.042 Uiso 1 1 calc R
C8 C -0.0373(3) 0.3308(4) 0.4443(2) 0.0398(13) Uani 1 1 d .
H8 H -0.0734 0.3907 0.4309 0.048 Uiso 1 1 calc R
C9 C 0.0186(3) 0.3209(4) 0.3962(2) 0.0380(12) Uani 1 1 d .
H9A H -0.0190 0.3166 0.3457 0.046 Uiso 1 1 calc R
H9B H 0.0559 0.3788 0.4017 0.046 Uiso 1 1 calc R
C10 C -0.0954(3) 0.2428(5) 0.4346(3) 0.0512(16) Uani 1 1 d .
H10A H -0.1339 0.2387 0.3843 0.061 Uiso 1 1 calc R
H10B H -0.1317 0.2491 0.4652 0.061 Uiso 1 1 calc R
C11 C 0.1325(3) 0.2572(3) 0.6214(2) 0.0316(11) Uani 1 1 d .
C12 C 0.1271(3) 0.2169(3) 0.3669(2) 0.0279(11) Uani 1 1 d .
C13 C 0.4819(3) 0.4138(4) 0.8309(2) 0.0313(11) Uani 1 1 d .
C14 C 0.5145(3) 0.3908(3) 0.7686(2) 0.0281(11) Uani 1 1 d .
H14A H 0.5104 0.3202 0.7592 0.034 Uiso 1 1 calc R
H14B H 0.4777 0.4243 0.7250 0.034 Uiso 1 1 calc R
C15 C 0.6084(3) 0.4239(4) 0.7863(2) 0.0330(11) Uani 1 1 d .
C16 C 0.6642(3) 0.3704(4) 0.8530(3) 0.0437(14) Uani 1 1 d .
H16A H 0.7253 0.3901 0.8647 0.052 Uiso 1 1 calc R
H16B H 0.6604 0.2995 0.8443 0.052 Uiso 1 1 calc R
C17 C 0.6328(3) 0.3950(5) 0.9153(3) 0.0484(15) Uani 1 1 d .
H17 H 0.6699 0.3607 0.9592 0.058 Uiso 1 1 calc R
C18 C 0.5389(3) 0.3615(4) 0.8979(2) 0.0409(13) Uani 1 1 d .
H18A H 0.5350 0.2905 0.8901 0.049 Uiso 1 1 calc R
H18B H 0.5188 0.3765 0.9384 0.049 Uiso 1 1 calc R
C19 C 0.4878(3) 0.5245(4) 0.8439(3) 0.0419(13) Uani 1 1 d .
H19A H 0.4512 0.5587 0.8007 0.050 Uiso 1 1 calc R
H19B H 0.4666 0.5407 0.8836 0.050 Uiso 1 1 calc R
C20 C 0.5824(4) 0.5573(4) 0.8626(3) 0.0489(15) Uani 1 1 d .
H20 H 0.5865 0.6287 0.8717 0.059 Uiso 1 1 calc R
C21 C 0.6138(3) 0.5339(4) 0.7994(3) 0.0436(13) Uani 1 1 d .
H21A H 0.5775 0.5682 0.7561 0.052 Uiso 1 1 calc R
H21B H 0.6741 0.5561 0.8105 0.052 Uiso 1 1 calc R
C22 C 0.6380(4) 0.5039(5) 0.9291(3) 0.0580(18) Uani 1 1 d .
H22A H 0.6176 0.5188 0.9694 0.070 Uiso 1 1 calc R
H22B H 0.6986 0.5257 0.9419 0.070 Uiso 1 1 calc R
C23 C 0.3883(3) 0.3842(3) 0.8108(2) 0.0309(11) Uani 1 1 d .
C24 C 0.6326(3) 0.3981(4) 0.7210(3) 0.0325(11) Uani 1 1 d .
C25 C 0.4908(3) 0.2821(4) 0.5739(3) 0.0400(13) Uani 1 1 d .
H25 H 0.5069 0.2524 0.6196 0.048 Uiso 1 1 calc R
C26 C 0.4049(3) 0.2787(4) 0.5308(3) 0.0441(14) Uani 1 1 d .
H26 H 0.3632 0.2468 0.5463 0.053 Uiso 1 1 calc R
C27 C 0.3816(3) 0.3225(3) 0.4651(3) 0.0380(12) Uani 1 1 d .
H27 H 0.3233 0.3212 0.4343 0.046 Uiso 1 1 calc R
C28 C 0.4435(3) 0.3681(3) 0.4444(2) 0.0327(11) Uani 1 1 d .
H28 H 0.4282 0.3984 0.3990 0.039 Uiso 1 1 calc R
C29 C 0.5285(3) 0.3702(3) 0.4898(2) 0.0284(11) Uani 1 1 d .
C30 C 0.5999(3) 0.4175(3) 0.4731(2) 0.0311(11) Uani 1 1 d .
C31 C 0.5890(4) 0.4604(4) 0.4070(3) 0.0440(14) Uani 1 1 d .
H31 H 0.5340 0.4613 0.3708 0.053 Uiso 1 1 calc R
C32 C 0.6598(4) 0.5016(4) 0.3950(3) 0.0513(15) Uani 1 1 d .
H32 H 0.6540 0.5304 0.3503 0.062 Uiso 1 1 calc R
C33 C 0.7380(3) 0.5002(4) 0.4482(3) 0.0463(14) Uani 1 1 d .
H33 H 0.7873 0.5273 0.4408 0.056 Uiso 1 1 calc R
C34 C 0.7445(3) 0.4587(4) 0.5135(3) 0.0401(13) Uani 1 1 d .
H34 H 0.7988 0.4592 0.5507 0.048 Uiso 1 1 calc R
C35 C 0.7118(4) 0.1428(4) 0.5984(3) 0.0370(12) Uani 1 1 d .
H35 H 0.6510 0.1359 0.5777 0.044 Uiso 1 1 calc R
C36 C 0.7629(4) 0.0600(4) 0.6079(2) 0.0373(12) Uani 1 1 d .
H36 H 0.7379 -0.0022 0.5946 0.045 Uiso 1 1 calc R
C37 C 0.8508(4) 0.0715(4) 0.6372(3) 0.0407(13) Uani 1 1 d .
H37 H 0.8875 0.0166 0.6437 0.049 Uiso 1 1 calc R
C38 C 0.8861(3) 0.1620(4) 0.6572(2) 0.0352(12) Uani 1 1 d .
H38 H 0.9468 0.1701 0.6772 0.042 Uiso 1 1 calc R
C39 C 0.8314(3) 0.2410(3) 0.6477(2) 0.0286(11) Uani 1 1 d .
C40 C 0.8614(3) 0.3404(3) 0.6722(2) 0.0284(11) Uani 1 1 d .
C41 C 0.9465(3) 0.3695(4) 0.6910(2) 0.0309(11) Uani 1 1 d .
H41 H 0.9896 0.3261 0.6873 0.037 Uiso 1 1 calc R
C42 C 0.9672(3) 0.4627(4) 0.7153(3) 0.0385(12) Uani 1 1 d .
H42 H 1.0251 0.4846 0.7277 0.046 Uiso 1 1 calc R
C43 C 0.9040(3) 0.5249(4) 0.7215(3) 0.0379(12) Uani 1 1 d .
H43 H 0.9177 0.5885 0.7401 0.046 Uiso 1 1 calc R
C44 C 0.8200(3) 0.4905(3) 0.6996(3) 0.0348(12) Uani 1 1 d .
H44 H 0.7755 0.5327 0.7024 0.042 Uiso 1 1 calc R

loop_
_atom_site_aniso_label
_atom_site_aniso_U_11
_atom_site_aniso_U_22
_atom_site_aniso_U_33
_atom_site_aniso_U_23
_atom_site_aniso_U_13
_atom_site_aniso_U_12
U1 0.02649(9) 0.03481(10) 0.02166(9) 0.00161(8) 0.01190(7) 0.00124(9)
Ni1 0.0241(3) 0.0325(3) 0.0283(3) 0.0039(3) 0.0099(3) 0.0019(3)
O1 0.0373(19) 0.0343(18) 0.0363(18) -0.0013(16) 0.0126(15) 0.0025(17)
O2 0.037(2) 0.0369(19) 0.0329(18) 0.0068(16) 0.0120(16) 0.0061(17)
O3 0.0324(19) 0.065(2) 0.0214(16) -0.0036(16) 0.0151(14) -0.0083(18)
O4 0.0348(19) 0.046(2) 0.0221(16) -0.0037(15) 0.0140(15) -0.0043(16)
O5 0.0296(18) 0.048(2) 0.0264(18) -0.0013(15) 0.0160(15) 0.0033(16)
O6 0.0320(19) 0.042(2) 0.0263(16) -0.0014(15) 0.0154(15) 0.0028(16)
O7 0.0298(19) 0.052(2) 0.0265(17) -0.0015(15) 0.0144(15) -0.0012(17)
O8 0.0272(19) 0.063(2) 0.0267(18) 0.0031(16) 0.0120(15) -0.0121(17)
O9 0.0292(19) 0.0374(19) 0.0340(19) 0.0039(16) 0.0122(15) 0.0022(16)
O10 0.0295(18) 0.0386(19) 0.0318(17) 0.0033(16) 0.0128(14) 0.0020(17)
O11 0.145(8) 0.077(6) 0.049(5) 0.003(4) 0.026(5) 0.038(6)
N1 0.028(2) 0.031(2) 0.033(2) 0.0039(18) 0.0096(18) -0.0011(18)
N2 0.027(2) 0.037(2) 0.033(2) 0.0057(18) 0.0120(19) 0.0003(19)
N3 0.031(2) 0.036(2) 0.025(2) 0.0025(18) 0.0108(18) 0.0014(19)
N4 0.026(2) 0.037(2) 0.030(2) 0.0021(18) 0.0121(18) 0.0041(19)
C1 0.028(3) 0.036(3) 0.024(2) -0.006(2) 0.013(2) -0.006(2)
C2 0.029(3) 0.035(3) 0.022(2) 0.000(2) 0.015(2) -0.002(2)
C3 0.027(3) 0.033(3) 0.024(2) -0.007(2) 0.015(2) -0.002(2)
C4 0.046(3) 0.047(3) 0.031(3) -0.012(2) 0.022(2) -0.018(3)
C5 0.044(3) 0.058(4) 0.038(3) -0.012(3) 0.024(3) -0.028(3)
C6 0.044(3) 0.043(3) 0.032(3) -0.007(2) 0.023(2) -0.013(3)
C7 0.033(3) 0.048(3) 0.030(3) -0.005(2) 0.016(2) 0.001(2)
C8 0.034(3) 0.059(4) 0.028(3) -0.005(2) 0.013(2) 0.016(3)
C9 0.039(3) 0.049(3) 0.028(2) 0.001(2) 0.013(2) 0.008(3)
C10 0.029(3) 0.101(5) 0.029(3) -0.011(3) 0.016(2) -0.006(3)
C11 0.034(3) 0.035(3) 0.032(3) 0.001(2) 0.018(2) 0.003(2)
C12 0.031(3) 0.030(3) 0.026(2) -0.004(2) 0.015(2) -0.009(2)
C13 0.024(3) 0.040(3) 0.030(3) -0.002(2) 0.010(2) -0.001(2)
C14 0.029(3) 0.033(3) 0.025(2) -0.003(2) 0.014(2) -0.002(2)
C15 0.030(3) 0.043(3) 0.029(3) -0.003(2) 0.013(2) -0.002(2)
C16 0.029(3) 0.070(4) 0.035(3) 0.002(3) 0.016(2) 0.008(3)
C17 0.033(3) 0.082(5) 0.028(3) -0.003(3) 0.007(2) 0.005(3)
C18 0.034(3) 0.065(4) 0.024(3) 0.005(2) 0.010(2) 0.007(3)
C19 0.036(3) 0.048(3) 0.048(3) -0.017(3) 0.023(3) -0.006(3)
C20 0.041(3) 0.054(4) 0.060(4) -0.022(3) 0.026(3) -0.015(3)
C21 0.032(3) 0.049(3) 0.056(3) -0.014(3) 0.022(3) -0.010(3)
C22 0.034(3) 0.103(5) 0.035(3) -0.027(3) 0.010(3) -0.014(3)
C23 0.031(3) 0.034(3) 0.029(3) 0.005(2) 0.012(2) 0.003(2)
C24 0.021(3) 0.040(3) 0.037(3) -0.002(2) 0.011(2) -0.001(2)
C25 0.036(3) 0.047(3) 0.037(3) 0.011(2) 0.011(2) -0.006(2)
C26 0.031(3) 0.044(3) 0.051(3) 0.011(3) 0.007(3) -0.012(2)
C27 0.028(3) 0.038(3) 0.043(3) 0.003(2) 0.005(2) -0.003(2)
C28 0.038(3) 0.029(3) 0.028(3) 0.003(2) 0.007(2) 0.002(2)
C29 0.032(3) 0.026(2) 0.025(2) -0.001(2) 0.006(2) 0.003(2)
C30 0.031(3) 0.030(3) 0.033(3) 0.004(2) 0.012(2) 0.003(2)
C31 0.034(3) 0.060(4) 0.036(3) 0.011(3) 0.009(2) 0.000(3)
C32 0.043(4) 0.073(4) 0.041(3) 0.026(3) 0.018(3) 0.006(3)
C33 0.033(3) 0.065(4) 0.044(3) 0.020(3) 0.016(3) 0.001(3)
C34 0.034(3) 0.047(3) 0.041(3) 0.009(2) 0.014(2) 0.004(3)
C35 0.040(3) 0.042(3) 0.032(3) 0.000(2) 0.016(2) -0.002(3)
C36 0.053(4) 0.030(3) 0.029(3) 0.005(2) 0.014(3) 0.004(3)
C37 0.052(4) 0.040(3) 0.034(3) 0.006(2) 0.019(3) 0.015(3)
C38 0.031(3) 0.044(3) 0.033(3) 0.007(2) 0.013(2) 0.006(2)
C39 0.028(3) 0.039(3) 0.022(2) 0.005(2) 0.011(2) 0.005(2)
C40 0.032(3) 0.035(3) 0.019(2) 0.0071(19) 0.011(2) 0.006(2)
C41 0.024(3) 0.041(3) 0.029(3) 0.009(2) 0.011(2) 0.007(2)
C42 0.026(3) 0.050(3) 0.038(3) 0.008(3) 0.009(2) -0.002(3)
C43 0.032(3) 0.037(3) 0.038(3) -0.003(2) 0.004(2) -0.006(2)
C44 0.035(3) 0.034(3) 0.038(3) 0.003(2) 0.016(2) 0.007(2)

loop_
_atom_type_symbol
_atom_type_description
_atom_type_scat_dispersion_real
_atom_type_scat_dispersion_imag
_atom_type_scat_source
C C 0.0033 0.0016 'International Tables Vol C Tables 4.2.6.8 and 6.1.1.4'
H H 0.0000 0.0000 'International Tables Vol C Tables 4.2.6.8 and 6.1.1.4'
O O 0.0106 0.0060 'International Tables Vol C Tables 4.2.6.8 and 6.1.1.4'
Ni Ni 0.3393 1.1124 'International Tables Vol C Tables 4.2.6.8 and 6.1.1.4'
U U -9.6767 9.6646 'International Tables Vol C Tables 4.2.6.8 and 6.1.1.4'
N N 0.0061 0.0033 'International Tables Vol C Tables 4.2.6.8 and 6.1.1.4'

loop_
_geom_angle_atom_site_label_1
_geom_angle_atom_site_label_2
_geom_angle_atom_site_label_3
_geom_angle
_geom_angle_site_symmetry_1
_geom_angle_site_symmetry_3
O1 U1 O2 179.34(16) . .
O1 U1 O8 89.11(14) . .
O2 U1 O8 90.64(14) . .
O1 U1 O5 90.72(13) . 4_566
O2 U1 O5 89.47(13) . 4_566
O8 U1 O5 174.08(10) . 4_566
O1 U1 O4 89.65(13) . .
O2 U1 O4 91.00(13) . .
O8 U1 O4 119.59(10) . .
O5 U1 O4 66.32(10) 4_566 .
O1 U1 O7 87.62(13) . .
O2 U1 O7 91.74(13) . .
O8 U1 O7 52.92(10) . .
O5 U1 O7 121.16(10) 4_566 .
O4 U1 O7 172.05(9) . .
O1 U1 O3 92.90(13) . .
O2 U1 O3 87.56(13) . .
O8 U1 O3 67.39(11) . .
O5 U1 O3 118.53(10) 4_566 .
O4 U1 O3 52.38(10) . .
O7 U1 O3 120.29(10) . .
O1 U1 O6 89.82(12) . 4_566
O2 U1 O6 89.80(12) . 4_566
O8 U1 O6 121.97(11) . 4_566
O5 U1 O6 52.11(10) 4_566 4_566
O4 U1 O6 118.41(10) . 4_566
O7 U1 O6 69.07(10) . 4_566
O3 U1 O6 170.33(10) . 4_566
N3 Ni1 N4 79.72(16) . .
N3 Ni1 N1 104.85(15) . .
N4 Ni1 N1 171.02(15) . .
N3 Ni1 N2 98.76(15) . .
N4 Ni1 N2 92.68(15) . .
N1 Ni1 N2 79.06(15) . .
N3 Ni1 O10 92.77(13) . .
N4 Ni1 O10 92.09(13) . .
N1 Ni1 O10 95.36(14) . .
N2 Ni1 O10 168.14(14) . .
N3 Ni1 O9 153.46(13) . .
N4 Ni1 O9 89.84(14) . .
N1 Ni1 O9 89.09(14) . .
N2 Ni1 O9 106.10(14) . .
O10 Ni1 O9 63.06(12) . .
N3 Ni1 C24 123.29(16) . .
N4 Ni1 C24 89.75(15) . .
N1 Ni1 C24 93.98(15) . .
N2 Ni1 C24 137.57(16) . .
O10 Ni1 C24 31.60(14) . .
O9 Ni1 C24 31.51(14) . .
C11 O3 U1 93.5(3) . .
C11 O4 U1 94.6(3) . .
C12 O5 U1 95.8(3) . 4_565
C12 O6 U1 93.5(2) . 4_565
C23 O7 U1 92.1(3) . .
C23 O8 U1 96.0(3) . .
C24 O9 Ni1 87.5(3) . .
C24 O10 Ni1 89.2(3) . .
H11A O11 H11B 122.1 . .
C25 N1 C29 118.6(4) . .
C25 N1 Ni1 125.7(3) . .
C29 N1 Ni1 114.6(3) . .
C30 N2 C34 118.8(4) . .
C30 N2 Ni1 114.6(3) . .
C34 N2 Ni1 126.5(3) . .
C35 N3 C39 118.3(4) . .
C35 N3 Ni1 126.4(3) . .
C39 N3 Ni1 114.4(3) . .
C44 N4 C40 119.0(4) . .
C44 N4 Ni1 125.0(3) . .
C40 N4 Ni1 114.7(3) . .
C11 C1 C6 111.2(4) . .
C11 C1 C7 106.9(4) . .
C6 C1 C7 108.2(4) . .
C11 C1 C2 111.9(4) . .
C6 C1 C2 109.3(4) . .
C7 C1 C2 109.3(4) . .
C3 C2 C1 109.8(4) . .
C3 C2 H2A 109.7 . .
C1 C2 H2A 109.7 . .
C3 C2 H2B 109.7 . .
C1 C2 H2B 109.7 . .
H2A C2 H2B 108.2 . .
C12 C3 C2 111.6(4) . .
C12 C3 C9 109.8(4) . .
C2 C3 C9 109.6(4) . .
C12 C3 C4 107.5(3) . .
C2 C3 C4 109.4(4) . .
C9 C3 C4 108.8(4) . .
C5 C4 C3 109.2(4) . .
C5 C4 H4A 109.8 . .
C3 C4 H4A 109.8 . .
C5 C4 H4B 109.8 . .
C3 C4 H4B 109.8 . .
H4A C4 H4B 108.3 . .
C10 C5 C6 109.8(4) . .
C10 C5 C4 110.4(4) . .
C6 C5 C4 109.1(4) . .
C10 C5 H5 109.2 . .
C6 C5 H5 109.2 . .
C4 C5 H5 109.2 . .
C5 C6 C1 109.7(4) . .
C5 C6 H6A 109.7 . .
C1 C6 H6A 109.7 . .
C5 C6 H6B 109.7 . .
C1 C6 H6B 109.7 . .
H6A C6 H6B 108.2 . .
C8 C7 C1 109.8(4) . .
C8 C7 H7A 109.7 . .
C1 C7 H7A 109.7 . .
C8 C7 H7B 109.7 . .
C1 C7 H7B 109.7 . .
H7A C7 H7B 108.2 . .
C10 C8 C7 109.3(4) . .
C10 C8 C9 109.4(4) . .
C7 C8 C9 109.8(4) . .
C10 C8 H8 109.4 . .
C7 C8 H8 109.4 . .
C9 C8 H8 109.4 . .
C3 C9 C8 109.8(4) . .
C3 C9 H9A 109.7 . .
C8 C9 H9A 109.7 . .
C3 C9 H9B 109.7 . .
C8 C9 H9B 109.7 . .
H9A C9 H9B 108.2 . .
C8 C10 C5 109.7(4) . .
C8 C10 H10A 109.7 . .
C5 C10 H10A 109.7 . .
C8 C10 H10B 109.7 . .
C5 C10 H10B 109.7 . .
H10A C10 H10B 108.2 . .
O3 C11 O4 119.0(4) . .
O3 C11 C1 121.8(4) . .
O4 C11 C1 119.0(4) . .
O5 C12 O6 118.5(4) . .
O5 C12 C3 119.5(4) . .
O6 C12 C3 121.9(4) . .
C23 C13 C18 112.0(4) . .
C23 C13 C14 109.3(4) . .
C18 C13 C14 109.2(4) . .
C23 C13 C19 108.1(4) . .
C18 C13 C19 109.4(4) . .
C14 C13 C19 108.7(4) . .
C15 C14 C13 110.5(4) . .
C15 C14 H14A 109.5 . .
C13 C14 H14A 109.5 . .
C15 C14 H14B 109.5 . .
C13 C14 H14B 109.5 . .
H14A C14 H14B 108.1 . .
C24 C15 C16 112.1(4) . .
C24 C15 C14 105.5(4) . .
C16 C15 C14 108.8(4) . .
C24 C15 C21 111.0(4) . .
C16 C15 C21 110.1(4) . .
C14 C15 C21 109.2(4) . .
C15 C16 C17 109.2(4) . .
C15 C16 H16A 109.8 . .
C17 C16 H16A 109.8 . .
C15 C16 H16B 109.8 . .
C17 C16 H16B 109.8 . .
H16A C16 H16B 108.3 . .
C22 C17 C16 110.4(5) . .
C22 C17 C18 109.1(5) . .
C16 C17 C18 109.7(4) . .
C22 C17 H17 109.2 . .
C16 C17 H17 109.2 . .
C18 C17 H17 109.2 . .
C13 C18 C17 109.4(4) . .
C13 C18 H18A 109.8 . .
C17 C18 H18A 109.8 . .
C13 C18 H18B 109.8 . .
C17 C18 H18B 109.8 . .
H18A C18 H18B 108.3 . .
C20 C19 C13 109.3(4) . .
C20 C19 H19A 109.8 . .
C13 C19 H19A 109.8 . .
C20 C19 H19B 109.8 . .
C13 C19 H19B 109.8 . .
H19A C19 H19B 108.3 . .
C22 C20 C19 109.3(5) . .
C22 C20 C21 109.8(5) . .
C19 C20 C21 109.3(4) . .
C22 C20 H20 109.5 . .
C19 C20 H20 109.5 . .
C21 C20 H20 109.5 . .
C15 C21 C20 109.2(4) . .
C15 C21 H21A 109.8 . .
C20 C21 H21A 109.8 . .
C15 C21 H21B 109.8 . .
C20 C21 H21B 109.8 . .
H21A C21 H21B 108.3 . .
C20 C22 C17 109.8(4) . .
C20 C22 H22A 109.7 . .
C17 C22 H22A 109.7 . .
C20 C22 H22B 109.7 . .
C17 C22 H22B 109.7 . .
H22A C22 H22B 108.2 . .
O7 C23 O8 118.8(4) . .
O7 C23 C13 121.9(4) . .
O8 C23 C13 119.3(4) . .
O9 C24 O10 120.1(4) . .
O9 C24 C15 120.5(4) . .
O10 C24 C15 119.4(4) . .
O9 C24 Ni1 61.0(2) . .
O10 C24 Ni1 59.2(2) . .
C15 C24 Ni1 177.8(4) . .
N1 C25 C26 123.0(5) . .
N1 C25 H25 118.5 . .
C26 C25 H25 118.5 . .
C27 C26 C25 118.4(5) . .
C27 C26 H26 120.8 . .
C25 C26 H26 120.8 . .
C28 C27 C26 119.2(5) . .
C28 C27 H27 120.4 . .
C26 C27 H27 120.4 . .
C27 C28 C29 120.2(4) . .
C27 C28 H28 119.9 . .
C29 C28 H28 119.9 . .
N1 C29 C28 120.5(4) . .
N1 C29 C30 114.8(4) . .
C28 C29 C30 124.6(4) . .
N2 C30 C31 121.5(4) . .
N2 C30 C29 116.0(4) . .
C31 C30 C29 122.5(4) . .
C32 C31 C30 119.0(5) . .
C32 C31 H31 120.5 . .
C30 C31 H31 120.5 . .
C33 C32 C31 119.3(5) . .
C33 C32 H32 120.4 . .
C31 C32 H32 120.4 . .
C32 C33 C34 119.2(5) . .
C32 C33 H33 120.4 . .
C34 C33 H33 120.4 . .
N2 C34 C33 122.2(5) . .
N2 C34 H34 118.9 . .
C33 C34 H34 118.9 . .
N3 C35 C36 123.0(5) . .
N3 C35 H35 118.5 . .
C36 C35 H35 118.5 . .
C37 C36 C35 117.7(5) . .
C37 C36 H36 121.2 . .
C35 C36 H36 121.2 . .
C36 C37 C38 120.6(5) . .
C36 C37 H37 119.7 . .
C38 C37 H37 119.7 . .
C37 C38 C39 118.7(5) . .
C37 C38 H38 120.6 . .
C39 C38 H38 120.6 . .
N3 C39 C38 121.6(5) . .
N3 C39 C40 114.8(4) . .
C38 C39 C40 123.5(4) . .
N4 C40 C41 122.0(4) . .
N4 C40 C39 114.4(4) . .
C41 C40 C39 123.5(4) . .
C42 C41 C40 118.4(5) . .
C42 C41 H41 120.8 . .
C40 C41 H41 120.8 . .
C41 C42 C43 120.3(5) . .
C41 C42 H42 119.9 . .
C43 C42 H42 119.9 . .
C42 C43 C44 117.4(5) . .
C42 C43 H43 121.3 . .
C44 C43 H43 121.3 . .
N4 C44 C43 122.8(5) . .
N4 C44 H44 118.6 . .
C43 C44 H44 118.6 . .

loop_
_geom_bond_atom_site_label_1
_geom_bond_atom_site_label_2
_geom_bond_distance
_geom_bond_site_symmetry_2
U1 O1 1.763(3) .
U1 O2 1.768(3) .
U1 O8 2.401(3) .
U1 O5 2.461(3) 4_566
U1 O4 2.462(3) .
U1 O7 2.494(3) .
U1 O3 2.494(3) .
U1 O6 2.505(3) 4_566
Ni1 N3 2.046(4) .
Ni1 N4 2.051(4) .
Ni1 N1 2.067(4) .
Ni1 N2 2.078(4) .
Ni1 O10 2.080(3) .
Ni1 O9 2.119(3) .
Ni1 C24 2.420(5) .
O3 C11 1.262(6) .
O4 C11 1.277(5) .
O5 C12 1.265(5) .
O5 U1 2.461(3) 4_565
O6 C12 1.273(5) .
O6 U1 2.505(3) 4_565
O7 C23 1.260(5) .
O8 C23 1.276(5) .
O9 C24 1.266(5) .
O10 C24 1.269(5) .
O11 H11A 0.8876 .
O11 H11B 0.7895 .
N1 C25 1.333(6) .
N1 C29 1.361(6) .
N2 C30 1.342(6) .
N2 C34 1.344(6) .
N3 C35 1.339(6) .
N3 C39 1.361(6) .
N4 C44 1.330(6) .
N4 C40 1.340(6) .
C1 C11 1.516(6) .
C1 C6 1.544(6) .
C1 C7 1.547(7) .
C1 C2 1.546(5) .
C2 C3 1.535(6) .
C2 H2A 0.9900 .
C2 H2B 0.9900 .
C3 C12 1.525(6) .
C3 C9 1.538(6) .
C3 C4 1.543(6) .
C4 C5 1.536(6) .
C4 H4A 0.9900 .
C4 H4B 0.9900 .
C5 C10 1.522(8) .
C5 C6 1.532(7) .
C5 H5 1.0000 .
C6 H6A 0.9900 .
C6 H6B 0.9900 .
C7 C8 1.533(6) .
C7 H7A 0.9900 .
C7 H7B 0.9900 .
C8 C10 1.516(8) .
C8 C9 1.539(6) .
C8 H8 1.0000 .
C9 H9A 0.9900 .
C9 H9B 0.9900 .
C10 H10A 0.9900 .
C10 H10B 0.9900 .
C13 C23 1.513(6) .
C13 C18 1.530(6) .
C13 C14 1.539(6) .
C13 C19 1.546(7) .
C14 C15 1.534(6) .
C14 H14A 0.9900 .
C14 H14B 0.9900 .
C15 C24 1.523(6) .
C15 C16 1.528(7) .
C15 C21 1.537(7) .
C16 C17 1.534(6) .
C16 H16A 0.9900 .
C16 H16B 0.9900 .
C17 C22 1.523(8) .
C17 C18 1.537(7) .
C17 H17 1.0000 .
C18 H18A 0.9900 .
C18 H18B 0.9900 .
C19 C20 1.542(7) .
C19 H19A 0.9900 .
C19 H19B 0.9900 .
C20 C22 1.523(8) .
C20 C21 1.545(7) .
C20 H20 1.0000 .
C21 H21A 0.9900 .
C21 H21B 0.9900 .
C22 H22A 0.9900 .
C22 H22B 0.9900 .
C25 C26 1.388(7) .
C25 H25 0.9500 .
C26 C27 1.373(7) .
C26 H26 0.9500 .
C27 C28 1.373(7) .
C27 H27 0.9500 .
C28 C29 1.387(7) .
C28 H28 0.9500 .
C29 C30 1.476(6) .
C30 C31 1.399(6) .
C31 C32 1.386(7) .
C31 H31 0.9500 .
C32 C33 1.365(7) .
C32 H32 0.9500 .
C33 C34 1.390(7) .
C33 H33 0.9500 .
C34 H34 0.9500 .
C35 C36 1.392(7) .
C35 H35 0.9500 .
C36 C37 1.376(7) .
C36 H36 0.9500 .
C37 C38 1.377(7) .
C37 H37 0.9500 .
C38 C39 1.385(6) .
C38 H38 0.9500 .
C39 C40 1.483(7) .
C40 C41 1.381(7) .
C41 C42 1.375(7) .
C41 H41 0.9500 .
C42 C43 1.385(7) .
C42 H42 0.9500 .
C43 C44 1.387(7) .
C43 H43 0.9500 .
C44 H44 0.9500 .

loop_
_geom_hbond_atom_site_label_D
_geom_hbond_atom_site_label_H
_geom_hbond_atom_site_label_A
_geom_hbond_distance_DH
_geom_hbond_distance_HA
_geom_hbond_distance_DA
_geom_hbond_angle_DHA
_geom_hbond_site_symmetry_A
O11 H11A O2 0.89 2.47 3.357(10) 174.4 2_646
O11 H11B O10 0.79 2.43 2.991(10) 128.7 .
